data_4347622
loop_
_publ_author_name
'Carter, Korey P.'
'Thomas, Kara E.'
'Pope, Simon J. A.'
'Holmberg, Rebecca J.'
'Butcher, Ray J.'
'Murugesu, Muralee'
'Cahill, Christopher L.'

_publ_section_title
;
 Supramolecular Assembly of Molecular Rare-Earth-3,5-Dichlorobenzoic
 Acid-2,2':6',2&#x2033;-Terpyridine Materials: Structural Systematics,
 Luminescence Properties, and Magnetic Behavior.
;
_journal_issue 14
_journal_name_full 'Inorganic chemistry'
_journal_page_first 6902
_journal_page_last 6915
_journal_paper_doi 10.1021/acs.inorgchem.6b00408
_journal_volume 55
_journal_year 2016
_chemical_formula_sum 'C114 H58 Cl24 Gd4 N6 O24'
_chemical_formula_weight 3375.46
_space_group_crystal_system triclinic
_space_group_IT_number 2
_space_group_name_Hall '-P 1'
_space_group_name_H-M_alt 'P -1'
_symmetry_cell_setting triclinic
_symmetry_Int_Tables_number 2
_symmetry_space_group_name_H-M 'P -1'
_atom_sites_solution_hydrogens geom
_audit_creation_method SHELXL-2014/7
_cell_angle_alpha 74.969(4)
_cell_angle_beta 68.961(5)
_cell_angle_gamma 79.614(5)
_cell_formula_units_Z 1
_cell_length_a 12.762(6)
_cell_length_b 16.214(7)
_cell_length_c 16.564(7)
_cell_measurement_reflns_used 67859
_cell_measurement_temperature 100(2)
_cell_measurement_theta_max 52.786
_cell_measurement_theta_min 4.514
_cell_volume 3075(2)
_computing_cell_refinement 'SAINT, Bruker-AXS'
_computing_data_collection 'APEX, Bruker-AXS'
_computing_data_reduction 'SAINT, Bruker-AXS'
_computing_molecular_graphics 'WINGX (Farrugia, 2012)'
_computing_publication_material 'Crystal Maker (Palmer, 2009)'
_computing_structure_refinement 'SHELXL-2014/7 (Sheldrick, 2014)'
_computing_structure_solution 'SIR92 (Gualardi, 1994)'
_diffrn_ambient_temperature 100(2)
_diffrn_measured_fraction_theta_full 1.000
_diffrn_measured_fraction_theta_max 0.973
_diffrn_measurement_device_type 'Bruker APEX II CCD'
_diffrn_measurement_method 'omega scans'
_diffrn_radiation_probe x-ray
_diffrn_radiation_type MoK\a
_diffrn_radiation_wavelength 0.71073
_diffrn_reflns_av_unetI/netI 0.0412
_diffrn_reflns_Laue_measured_fraction_full 1.000
_diffrn_reflns_Laue_measured_fraction_max 0.973
_diffrn_reflns_number 12614
_diffrn_reflns_point_group_measured_fraction_full 1.000
_diffrn_reflns_point_group_measured_fraction_max 0.973
_diffrn_reflns_theta_full 25.500
_diffrn_reflns_theta_max 26.662
_diffrn_reflns_theta_min 1.306
_diffrn_source 'fine-focus sealed tube'
_exptl_absorpt_coefficient_mu 2.722
_exptl_absorpt_correction_T_max 0.7454
_exptl_absorpt_correction_T_min 0.6280
_exptl_absorpt_correction_type empirical
_exptl_absorpt_process_details 'TWINABS, Bruker-AXS (2008)'
_exptl_crystal_colour Colorless
_exptl_crystal_density_diffrn 1.823
_exptl_crystal_description Plate
_exptl_crystal_F_000 1640
_exptl_crystal_recrystallization_method Hydrothermal
_exptl_crystal_size_max 0.24
_exptl_crystal_size_mid 0.19
_exptl_crystal_size_min 0.16
_refine_diff_density_max 2.515
_refine_diff_density_min -1.449
_refine_diff_density_rms 0.143
_refine_ls_extinction_method none
_refine_ls_goodness_of_fit_ref 1.036
_refine_ls_hydrogen_treatment constr
_refine_ls_matrix_type full
_refine_ls_number_parameters 775
_refine_ls_number_reflns 12614
_refine_ls_number_restraints 0
_refine_ls_restrained_S_all 1.036
_refine_ls_R_factor_all 0.0519
_refine_ls_R_factor_gt 0.0388
_refine_ls_shift/su_max 0.002
_refine_ls_shift/su_mean 0.000
_refine_ls_structure_factor_coef Fsqd
_refine_ls_weighting_details 'w=1/[\s^2^(Fo^2^)+(0.0464P)^2^+9.0088P] where P=(Fo^2^+2Fc^2^)/3'
_refine_ls_weighting_scheme calc
_refine_ls_wR_factor_gt 0.0897
_refine_ls_wR_factor_ref 0.0949
_reflns_Friedel_coverage 0.000
_reflns_number_gt 10313
_reflns_number_total 12614
_reflns_threshold_expression 'I > 2\s(I)'
_cod_data_source_file ic6b00408_si_002.cif
_cod_data_source_block Complex_8
_cod_database_code 4347622
_shelx_space_group_comment
;
The symmetry employed for this shelxl refinement is uniquely defined
by the following loop, which should always be used as a source of
symmetry information in preference to the above space-group names.
They are only intended as comments.
;

loop_
_space_group_symop_operation_xyz
'x, y, z'
'-x, -y, -z'

loop_
_atom_site_label
_atom_site_type_symbol
_atom_site_fract_x
_atom_site_fract_y
_atom_site_fract_z
_atom_site_U_iso_or_equiv
_atom_site_adp_type
_atom_site_occupancy
_atom_site_site_symmetry_order
_atom_site_calc_flag
_atom_site_refinement_flags_posn
_atom_site_refinement_flags_adp
Gd2 Gd 0.66557(2) 0.65576(2) 0.13791(2) 0.01118(6) Uani 1 1 d . .
Gd1 Gd 0.93010(2) 0.88937(2) 0.03105(2) 0.01384(7) Uani 1 1 d . .
Cl5 Cl 1.26915(10) 0.59824(8) 0.26622(8) 0.0246(3) Uani 1 1 d . .
Cl12 Cl 0.25526(11) 0.34575(9) 0.50997(8) 0.0280(3) Uani 1 1 d . .
Cl11 Cl 0.64000(12) 0.33644(9) 0.57471(9) 0.0320(3) Uani 1 1 d . .
Cl6 Cl 0.88282(11) 0.44978(8) 0.43957(9) 0.0309(3) Uani 1 1 d . .
Cl2 Cl 1.15213(15) 1.03965(10) 0.39691(10) 0.0436(4) Uani 1 1 d . .
Cl1 Cl 1.04167(15) 0.72412(9) 0.43628(9) 0.0415(4) Uani 1 1 d . .
Cl10 Cl 0.76731(16) 0.67648(13) -0.31854(11) 0.0524(4) Uani 1 1 d . .
Cl8 Cl 0.37504(15) 0.88029(13) 0.49790(12) 0.0610(5) Uani 1 1 d . .
Cl9 Cl 1.15262(15) 0.79232(14) -0.35500(11) 0.0613(5) Uani 1 1 d . .
Cl7 Cl 0.80059(15) 0.95006(19) 0.41582(16) 0.0916(10) Uani 1 1 d . .
Cl4 Cl 1.57966(14) 0.98641(13) -0.18860(16) 0.0676(6) Uani 1 1 d . .
Cl3 Cl 1.47589(16) 0.74862(16) -0.31462(14) 0.0694(6) Uani 1 1 d . .
C8 C 1.1704(4) 0.9037(3) -0.0848(3) 0.0185(10) Uani 1 1 d . .
O12 O 0.5251(3) 0.5555(2) 0.2354(2) 0.0205(7) Uani 1 1 d . .
O11 O 0.6661(3) 0.5643(2) 0.2783(2) 0.0217(7) Uani 1 1 d . .
O6 O 0.8395(3) 0.6670(2) 0.1480(2) 0.0185(7) Uani 1 1 d . .
O8 O 0.6261(3) 0.7740(2) 0.2023(2) 0.0234(8) Uani 1 1 d . .
O3 O 1.1114(3) 0.8428(2) -0.0668(3) 0.0343(9) Uani 1 1 d . .
O1 O 1.0016(3) 0.9043(2) 0.1368(2) 0.0277(8) Uani 1 1 d . .
O7 O 0.7624(3) 0.8618(2) 0.1415(2) 0.0244(8) Uani 1 1 d . .
N2 N 0.6064(3) 0.5975(2) 0.0309(2) 0.0173(8) Uani 1 1 d . .
O5 O 0.9791(3) 0.7510(2) 0.1036(2) 0.0234(8) Uani 1 1 d . .
O2 O 0.9245(3) 0.9722(2) -0.1074(2) 0.0283(8) Uani 1 1 d . .
N3 N 0.4863(3) 0.7281(2) 0.1081(3) 0.0187(8) Uani 1 1 d . .
C16 C 0.9747(4) 0.6327(3) 0.2218(3) 0.0159(9) Uani 1 1 d . .
N1 N 0.7829(3) 0.5254(3) 0.0857(3) 0.0218(9) Uani 1 1 d . .
C15 C 0.9263(4) 0.6881(3) 0.1528(3) 0.0153(9) Uani 1 1 d . .
C1 C 1.0460(4) 0.9579(3) 0.1551(3) 0.0201(10) Uani 1 1 d . .
C37 C 0.5337(4) 0.4661(3) 0.3738(3) 0.0195(10) Uani 1 1 d . .
C30 C 0.8665(4) 0.7572(3) -0.1529(3) 0.0149(9) Uani 1 1 d . .
C21 C 0.9128(4) 0.5731(3) 0.2909(3) 0.0198(10) Uani 1 1 d . .
H28 H 0.8396 0.5665 0.2961 0.024 Uiso 1 1 calc R U
C42 C 0.4265(4) 0.4396(3) 0.3979(3) 0.0188(10) Uani 1 1 d . .
H42 H 0.3821 0.4602 0.3617 0.023 Uiso 1 1 calc R U
C31 C 0.9738(4) 0.7806(3) -0.2046(3) 0.0238(11) Uani 1 1 d . .
H31 H 1.0158 0.8041 -0.1821 0.029 Uiso 1 1 calc R U
C53 C 0.4513(4) 0.7076(3) 0.0481(3) 0.0217(11) Uani 1 1 d . .
C48 C 0.6752(4) 0.5361(3) -0.0096(3) 0.0223(11) Uani 1 1 d . .
C47 C 0.7642(4) 0.4900(3) 0.0270(3) 0.0237(11) Uani 1 1 d . .
C22 C 0.6820(4) 0.8289(3) 0.2051(3) 0.0196(10) Uani 1 1 d . .
C24 C 0.7301(4) 0.8904(4) 0.3089(4) 0.0280(12) Uani 1 1 d . .
H17 H 0.8027 0.8951 0.2687 0.034 Uiso 1 1 calc R U
C52 C 0.5242(4) 0.6410(3) 0.0004(3) 0.0219(11) Uani 1 1 d . .
C20 C 0.9617(4) 0.5238(3) 0.3521(3) 0.0215(10) Uani 1 1 d . .
C43 C 0.8638(4) 0.4865(3) 0.1207(4) 0.0271(12) Uani 1 1 d . .
H43 H 0.8772 0.5113 0.1603 0.033 Uiso 1 1 calc R U
C2 C 1.0636(4) 0.9324(3) 0.2433(3) 0.0164(9) Uani 1 1 d . .
C35 C 0.8024(4) 0.7240(3) -0.1868(3) 0.0198(10) Uani 1 1 d . .
H35 H 0.7304 0.7089 -0.1520 0.024 Uiso 1 1 calc R U
C17 C 1.0853(4) 0.6417(3) 0.2148(3) 0.0158(9) Uani 1 1 d . .
H24 H 1.1271 0.6822 0.1692 0.019 Uiso 1 1 calc R U
C19 C 1.0696(4) 0.5302(3) 0.3464(3) 0.0210(10) Uani 1 1 d . .
H26 H 1.1008 0.4958 0.3881 0.025 Uiso 1 1 calc R U
C39 C 0.5578(4) 0.3763(3) 0.5062(3) 0.0237(11) Uani 1 1 d . .
C26 C 0.5923(5) 0.9106(4) 0.4487(4) 0.0393(15) Uani 1 1 d . .
H19 H 0.5735 0.9269 0.5024 0.047 Uiso 1 1 calc R U
C23 C 0.6502(4) 0.8591(3) 0.2893(3) 0.0189(10) Uani 1 1 d . .
C41 C 0.3883(4) 0.3815(3) 0.4774(3) 0.0215(10) Uani 1 1 d . .
C36 C 0.5769(4) 0.5325(3) 0.2908(3) 0.0173(10) Uani 1 1 d . .
C57 C 0.4218(4) 0.7872(3) 0.1527(4) 0.0264(12) Uani 1 1 d . .
H57 H 0.4454 0.8013 0.1939 0.032 Uiso 1 1 calc R U
C18 C 1.1311(4) 0.5895(3) 0.2767(3) 0.0189(10) Uani 1 1 d . .
C34 C 0.8473(5) 0.7140(3) -0.2729(3) 0.0293(12) Uani 1 1 d . .
C44 C 0.9282(5) 0.4115(4) 0.1011(4) 0.0366(14) Uani 1 1 d . .
H44 H 0.9841 0.3870 0.1263 0.044 Uiso 1 1 calc R U
C5 C 1.0966(5) 0.8843(3) 0.4065(3) 0.0291(12) Uani 1 1 d . .
H5 H 1.1077 0.8681 0.4612 0.035 Uiso 1 1 calc R U
C38 C 0.5997(4) 0.4343(3) 0.4280(3) 0.0221(10) Uani 1 1 d . .
H38 H 0.6712 0.4519 0.4117 0.027 Uiso 1 1 calc R U
C3 C 1.0452(4) 0.8503(3) 0.2930(3) 0.0205(10) Uani 1 1 d . .
H3 H 1.0214 0.8112 0.2725 0.025 Uiso 1 1 calc R U
C4 C 1.0628(5) 0.8274(3) 0.3739(3) 0.0252(11) Uani 1 1 d . .
C28 C 0.5395(4) 0.8551(3) 0.3486(3) 0.0246(11) Uani 1 1 d . .
H21 H 0.4852 0.8347 0.3355 0.029 Uiso 1 1 calc R U
C9 C 1.2898(4) 0.8931(3) -0.1444(3) 0.0244(11) Uani 1 1 d . .
C49 C 0.6627(5) 0.5172(4) -0.0829(3) 0.0317(13) Uani 1 1 d . .
H49 H 0.7109 0.4748 -0.1102 0.038 Uiso 1 1 calc R U
C54 C 0.3515(4) 0.7462(4) 0.0335(4) 0.0296(12) Uani 1 1 d . .
H54 H 0.3286 0.7311 -0.0077 0.035 Uiso 1 1 calc R U
C7 C 1.0988(4) 0.9903(3) 0.2738(3) 0.0216(10) Uani 1 1 d . .
H7 H 1.1127 1.0451 0.2397 0.026 Uiso 1 1 calc R U
O4 O 0.8683(3) 1.0324(2) 0.0512(2) 0.0286(8) Uani 1 1 d . .
C55 C 0.2869(4) 0.8065(4) 0.0802(4) 0.0363(14) Uani 1 1 d . .
H55 H 0.2197 0.8326 0.0710 0.044 Uiso 1 1 calc R U
C32 C 1.0167(5) 0.7679(4) -0.2906(3) 0.0322(13) Uani 1 1 d . .
C25 C 0.7006(5) 0.9145(5) 0.3888(4) 0.0415(16) Uani 1 1 d . .
C33 C 0.9554(5) 0.7344(4) -0.3257(3) 0.0338(13) Uani 1 1 d . .
H33 H 0.9856 0.7257 -0.3833 0.041 Uiso 1 1 calc R U
C40 C 0.4518(4) 0.3501(3) 0.5328(3) 0.0237(11) Uani 1 1 d . .
H40 H 0.4237 0.3122 0.5866 0.028 Uiso 1 1 calc R U
C27 C 0.5127(5) 0.8818(4) 0.4265(4) 0.0331(13) Uani 1 1 d . .
C10 C 1.3218(5) 0.8345(4) -0.1967(4) 0.0351(14) Uani 1 1 d . .
H10 H 1.2690 0.8024 -0.1977 0.042 Uiso 1 1 calc R U
C51 C 0.5084(5) 0.6251(4) -0.0732(3) 0.0305(13) Uani 1 1 d . .
H51 H 0.4516 0.6567 -0.0943 0.037 Uiso 1 1 calc R U
C14 C 1.3692(5) 0.9419(4) -0.1427(4) 0.0353(14) Uani 1 1 d . .
H14 H 1.3472 0.9825 -0.1075 0.042 Uiso 1 1 calc R U
C12 C 1.5124(5) 0.8711(4) -0.2476(4) 0.0447(16) Uani 1 1 d . .
H12 H 1.5873 0.8648 -0.2833 0.054 Uiso 1 1 calc R U
C50 C 0.5785(6) 0.5619(4) -0.1141(4) 0.0394(16) Uani 1 1 d . .
H50 H 0.5686 0.5497 -0.1626 0.047 Uiso 1 1 calc R U
C56 C 0.3222(4) 0.8285(4) 0.1408(4) 0.0361(14) Uani 1 1 d . .
H56 H 0.2802 0.8697 0.1727 0.043 Uiso 1 1 calc R U
C6 C 1.1133(4) 0.9659(3) 0.3558(3) 0.0258(11) Uani 1 1 d . .
C11 C 1.4369(5) 0.8227(5) -0.2498(4) 0.0434(16) Uani 1 1 d . .
C13 C 1.4793(5) 0.9287(4) -0.1936(5) 0.0428(16) Uani 1 1 d . .
C45 C 0.9073(6) 0.3744(4) 0.0437(4) 0.0440(17) Uani 1 1 d . .
H45 H 0.9479 0.3233 0.0301 0.053 Uiso 1 1 calc R U
C46 C 0.8248(5) 0.4139(3) 0.0062(4) 0.0349(14) Uani 1 1 d . .
H46 H 0.8101 0.3893 -0.0331 0.042 Uiso 1 1 calc R U
O10 O 0.7354(3) 0.7306(2) -0.0077(2) 0.0192(7) Uani 1 1 d . .
O9 O 0.8791(3) 0.8038(2) -0.0343(2) 0.0301(9) Uani 1 1 d . .
C29 C 0.8231(4) 0.7648(3) -0.0575(3) 0.0173(10) Uani 1 1 d . .

loop_
_atom_site_aniso_label
_atom_site_aniso_U_11
_atom_site_aniso_U_22
_atom_site_aniso_U_33
_atom_site_aniso_U_23
_atom_site_aniso_U_13
_atom_site_aniso_U_12
Gd2 0.01099(11) 0.01248(11) 0.00920(11) 0.00000(8) -0.00326(8) -0.00245(8)
Gd1 0.02165(13) 0.01042(11) 0.00994(11) 0.00070(8) -0.00715(9) -0.00281(9)
Cl5 0.0171(6) 0.0357(7) 0.0242(6) -0.0032(5) -0.0123(5) -0.0036(5)
Cl12 0.0248(6) 0.0385(7) 0.0187(6) 0.0028(5) -0.0041(5) -0.0175(5)
Cl11 0.0365(7) 0.0366(7) 0.0241(6) 0.0132(6) -0.0200(6) -0.0142(6)
Cl6 0.0314(7) 0.0303(7) 0.0275(7) 0.0150(5) -0.0161(6) -0.0118(5)
Cl2 0.0663(11) 0.0436(9) 0.0392(8) -0.0154(7) -0.0345(8) -0.0051(8)
Cl1 0.0748(11) 0.0212(7) 0.0175(6) 0.0054(5) -0.0105(7) -0.0014(7)
Cl10 0.0694(11) 0.0729(12) 0.0330(8) -0.0243(8) -0.0270(8) -0.0109(9)
Cl8 0.0430(9) 0.0808(13) 0.0457(10) -0.0330(10) 0.0228(8) -0.0223(9)
Cl9 0.0417(9) 0.0938(15) 0.0286(8) -0.0092(9) 0.0168(7) -0.0228(10)
Cl7 0.0316(9) 0.181(3) 0.1087(18) -0.124(2) -0.0255(10) 0.0152(12)
Cl4 0.0312(9) 0.0547(11) 0.1115(18) -0.0126(11) -0.0160(10) -0.0143(8)
Cl3 0.0486(10) 0.1052(17) 0.0618(12) -0.0563(12) -0.0132(9) 0.0204(11)
C8 0.020(2) 0.016(2) 0.014(2) -0.0020(19) -0.0018(19) 0.0013(19)
O12 0.0182(17) 0.0249(18) 0.0162(17) 0.0054(14) -0.0075(14) -0.0072(14)
O11 0.0187(17) 0.0322(19) 0.0127(16) 0.0087(14) -0.0078(14) -0.0130(15)
O6 0.0133(16) 0.0191(17) 0.0197(17) 0.0067(14) -0.0077(13) -0.0042(13)
O8 0.0173(17) 0.0260(19) 0.030(2) -0.0147(16) -0.0069(15) 0.0006(14)
O3 0.027(2) 0.033(2) 0.035(2) 0.0006(18) -0.0015(17) -0.0133(17)
O1 0.035(2) 0.035(2) 0.0207(19) -0.0037(16) -0.0140(16) -0.0145(17)
O7 0.0213(18) 0.0285(19) 0.0187(18) -0.0073(15) 0.0009(15) -0.0035(15)
N2 0.022(2) 0.019(2) 0.0112(19) 0.0015(16) -0.0045(16) -0.0095(16)
O5 0.0174(17) 0.0128(16) 0.034(2) 0.0118(15) -0.0109(15) -0.0054(13)
O2 0.047(2) 0.0251(19) 0.0159(18) 0.0076(15) -0.0183(17) -0.0136(17)
N3 0.015(2) 0.019(2) 0.024(2) 0.0009(17) -0.0100(17) -0.0064(16)
C16 0.015(2) 0.012(2) 0.020(2) -0.0022(19) -0.0077(19) 0.0013(17)
N1 0.025(2) 0.018(2) 0.018(2) -0.0018(17) -0.0036(17) -0.0032(17)
C15 0.009(2) 0.014(2) 0.019(2) 0.0009(19) -0.0039(18) 0.0007(17)
C1 0.021(2) 0.023(3) 0.017(2) 0.001(2) -0.011(2) -0.002(2)
C37 0.022(3) 0.023(2) 0.013(2) 0.001(2) -0.0070(19) -0.008(2)
C30 0.019(2) 0.013(2) 0.011(2) 0.0001(18) -0.0050(18) -0.0004(17)
C21 0.018(2) 0.018(2) 0.024(3) 0.003(2) -0.012(2) -0.0045(19)
C42 0.022(2) 0.024(2) 0.010(2) 0.0014(19) -0.0066(19) -0.006(2)
C31 0.030(3) 0.024(3) 0.016(2) 0.002(2) -0.005(2) -0.008(2)
C53 0.023(3) 0.024(3) 0.018(2) 0.009(2) -0.012(2) -0.011(2)
C48 0.027(3) 0.024(3) 0.016(2) -0.005(2) 0.000(2) -0.018(2)
C47 0.030(3) 0.019(2) 0.016(2) -0.002(2) 0.003(2) -0.012(2)
C22 0.016(2) 0.021(2) 0.023(3) -0.009(2) -0.008(2) 0.0025(19)
C24 0.016(2) 0.039(3) 0.031(3) -0.019(3) -0.004(2) 0.002(2)
C52 0.025(3) 0.029(3) 0.014(2) 0.006(2) -0.008(2) -0.019(2)
C20 0.024(3) 0.020(2) 0.021(3) 0.002(2) -0.011(2) -0.006(2)
C43 0.027(3) 0.018(3) 0.033(3) -0.004(2) -0.010(2) 0.002(2)
C2 0.016(2) 0.020(2) 0.013(2) -0.0019(19) -0.0046(18) -0.0016(18)
C35 0.023(2) 0.023(2) 0.011(2) -0.0012(19) -0.0032(19) -0.003(2)
C17 0.016(2) 0.013(2) 0.018(2) -0.0023(18) -0.0058(19) -0.0044(17)
C19 0.025(3) 0.021(2) 0.021(2) -0.002(2) -0.012(2) -0.004(2)
C39 0.030(3) 0.028(3) 0.014(2) 0.001(2) -0.012(2) -0.004(2)
C26 0.043(4) 0.052(4) 0.025(3) -0.023(3) -0.009(3) 0.008(3)
C23 0.018(2) 0.018(2) 0.021(2) -0.006(2) -0.0055(19) 0.0002(19)
C41 0.023(3) 0.029(3) 0.014(2) -0.001(2) -0.004(2) -0.013(2)
C36 0.017(2) 0.019(2) 0.013(2) 0.0015(19) -0.0040(18) -0.0034(19)
C57 0.016(2) 0.027(3) 0.038(3) -0.009(2) -0.011(2) 0.000(2)
C18 0.017(2) 0.024(3) 0.019(2) -0.005(2) -0.0107(19) 0.0003(19)
C34 0.044(3) 0.028(3) 0.020(3) -0.009(2) -0.014(2) -0.001(2)
C44 0.031(3) 0.023(3) 0.044(4) -0.003(3) -0.006(3) 0.007(2)
C5 0.040(3) 0.033(3) 0.015(2) -0.003(2) -0.016(2) 0.006(2)
C38 0.022(3) 0.024(3) 0.021(3) 0.002(2) -0.010(2) -0.009(2)
C3 0.022(2) 0.022(2) 0.017(2) -0.005(2) -0.005(2) -0.003(2)
C4 0.036(3) 0.019(2) 0.012(2) 0.000(2) -0.002(2) 0.001(2)
C28 0.026(3) 0.023(3) 0.023(3) -0.009(2) -0.002(2) -0.007(2)
C9 0.019(2) 0.023(3) 0.022(3) 0.005(2) -0.003(2) 0.001(2)
C49 0.044(3) 0.034(3) 0.019(3) -0.008(2) -0.002(2) -0.021(3)
C54 0.027(3) 0.033(3) 0.031(3) 0.006(2) -0.017(2) -0.010(2)
C7 0.028(3) 0.020(2) 0.017(2) -0.002(2) -0.010(2) -0.002(2)
O4 0.036(2) 0.0232(19) 0.026(2) -0.0056(16) -0.0124(17) 0.0028(16)
C55 0.019(3) 0.035(3) 0.051(4) 0.011(3) -0.020(3) -0.004(2)
C32 0.030(3) 0.039(3) 0.016(3) 0.000(2) 0.003(2) -0.006(2)
C25 0.024(3) 0.074(5) 0.042(4) -0.043(3) -0.014(3) 0.008(3)
C33 0.048(4) 0.035(3) 0.011(2) -0.007(2) -0.002(2) 0.001(3)
C40 0.027(3) 0.025(3) 0.016(2) 0.006(2) -0.005(2) -0.014(2)
C27 0.027(3) 0.036(3) 0.025(3) -0.011(3) 0.006(2) -0.001(2)
C10 0.033(3) 0.045(4) 0.022(3) -0.006(3) -0.007(2) 0.005(3)
C51 0.035(3) 0.044(3) 0.018(3) 0.003(2) -0.013(2) -0.023(3)
C14 0.029(3) 0.023(3) 0.045(4) 0.005(3) -0.008(3) -0.004(2)
C12 0.033(3) 0.051(4) 0.033(3) -0.006(3) 0.005(3) 0.002(3)
C50 0.059(4) 0.049(4) 0.016(3) -0.005(3) -0.008(3) -0.032(3)
C56 0.018(3) 0.032(3) 0.055(4) -0.008(3) -0.011(3) 0.002(2)
C6 0.032(3) 0.030(3) 0.019(3) -0.008(2) -0.013(2) 0.000(2)
C11 0.030(3) 0.065(4) 0.026(3) -0.004(3) -0.007(3) 0.007(3)
C13 0.021(3) 0.040(4) 0.056(4) 0.004(3) -0.007(3) -0.007(3)
C45 0.046(4) 0.023(3) 0.046(4) -0.010(3) 0.003(3) 0.006(3)
C46 0.042(3) 0.023(3) 0.032(3) -0.013(2) 0.005(3) -0.009(2)
O10 0.0190(17) 0.0270(18) 0.0092(15) 0.0013(14) -0.0026(13) -0.0083(14)
O9 0.039(2) 0.037(2) 0.0176(18) -0.0038(16) -0.0031(16) -0.0277(18)
C29 0.025(3) 0.015(2) 0.010(2) -0.0005(18) -0.0035(19) -0.0043(19)

loop_
_atom_type_symbol
_atom_type_description
_atom_type_scat_dispersion_real
_atom_type_scat_dispersion_imag
_atom_type_scat_source
C C 0.0033 0.0016 'International Tables Vol C Tables 4.2.6.8 and 6.1.1.4'
H H 0.0000 0.0000 'International Tables Vol C Tables 4.2.6.8 and 6.1.1.4'
N N 0.0061 0.0033 'International Tables Vol C Tables 4.2.6.8 and 6.1.1.4'
O O 0.0106 0.0060 'International Tables Vol C Tables 4.2.6.8 and 6.1.1.4'
Cl Cl 0.1484 0.1585 'International Tables Vol C Tables 4.2.6.8 and 6.1.1.4'
Gd Gd -0.1653 3.9035 'International Tables Vol C Tables 4.2.6.8 and 6.1.1.4'

loop_
_geom_angle_atom_site_label_1
_geom_angle_atom_site_label_2
_geom_angle_atom_site_label_3
_geom_angle
_geom_angle_site_symmetry_1
_geom_angle_site_symmetry_3
O8 Gd2 O6 78.15(12) . .
O8 Gd2 O10 96.18(12) . .
O6 Gd2 O10 85.97(11) . .
O8 Gd2 O11 89.00(13) . .
O6 Gd2 O11 75.16(11) . .
O10 Gd2 O11 159.00(11) . .
O8 Gd2 O12 106.12(12) . .
O6 Gd2 O12 127.96(11) . .
O10 Gd2 O12 142.10(11) . .
O11 Gd2 O12 53.50(11) . .
O8 Gd2 N1 155.18(13) . .
O6 Gd2 N1 77.50(13) . .
O10 Gd2 N1 86.89(13) . .
O11 Gd2 N1 80.19(13) . .
O12 Gd2 N1 85.33(12) . .
O8 Gd2 N3 77.53(12) . .
O6 Gd2 N3 149.24(12) . .
O10 Gd2 N3 78.24(12) . .
O11 Gd2 N3 122.76(12) . .
O12 Gd2 N3 77.22(12) . .
N1 Gd2 N3 127.04(13) . .
O8 Gd2 N2 140.05(12) . .
O6 Gd2 N2 133.29(12) . .
O10 Gd2 N2 67.94(12) . .
O11 Gd2 N2 119.24(12) . .
O12 Gd2 N2 75.40(12) . .
N1 Gd2 N2 63.59(13) . .
N3 Gd2 N2 63.69(13) . .
O8 Gd2 C36 98.49(13) . .
O6 Gd2 C36 101.59(12) . .
O10 Gd2 C36 164.60(13) . .
O11 Gd2 C36 26.76(12) . .
O12 Gd2 C36 26.74(12) . .
N1 Gd2 C36 81.78(13) . .
N3 Gd2 C36 100.36(13) . .
N2 Gd2 C36 97.54(13) . .
O9 Gd1 O7 84.58(13) . .
O9 Gd1 O1 149.67(14) . .
O7 Gd1 O1 88.46(13) . .
O9 Gd1 O5 77.12(14) . .
O7 Gd1 O5 79.67(12) . .
O1 Gd1 O5 72.59(13) . .
O9 Gd1 O2 73.26(13) . .
O7 Gd1 O2 118.08(13) . .
O1 Gd1 O2 134.90(12) . .
O5 Gd1 O2 143.20(13) . .
O9 Gd1 O4 133.07(14) . .
O7 Gd1 O4 82.42(13) . .
O1 Gd1 O4 74.69(13) . .
O5 Gd1 O4 142.87(13) . .
O2 Gd1 O4 73.80(13) . .
O9 Gd1 O3 78.63(14) . .
O7 Gd1 O3 151.74(13) . .
O1 Gd1 O3 94.63(14) . .
O5 Gd1 O3 74.55(13) . .
O2 Gd1 O3 78.59(14) . .
O4 Gd1 O3 125.50(13) . .
O9 Gd1 O4 121.31(12) . 2_775
O7 Gd1 O4 154.08(11) . 2_775
O1 Gd1 O4 69.77(12) . 2_775
O5 Gd1 O4 105.71(11) . 2_775
O2 Gd1 O4 72.92(12) . 2_775
O4 Gd1 O4 78.45(13) . 2_775
O3 Gd1 O4 48.57(12) . 2_775
O9 Gd1 C8 99.80(13) . .
O7 Gd1 C8 168.00(13) . .
O1 Gd1 C8 82.14(13) . .
O5 Gd1 C8 90.37(12) . .
O2 Gd1 C8 73.92(13) . .
O4 Gd1 C8 102.12(13) . .
O3 Gd1 C8 24.10(12) . .
O4 Gd1 C8 24.49(11) 2_775 .
O9 Gd1 Gd1 139.99(9) . 2_775
O7 Gd1 Gd1 123.25(9) . 2_775
O1 Gd1 Gd1 66.61(9) . 2_775
O5 Gd1 Gd1 131.32(8) . 2_775
O2 Gd1 Gd1 68.31(9) . 2_775
O4 Gd1 Gd1 43.02(9) . 2_775
O3 Gd1 Gd1 83.27(9) . 2_775
O4 Gd1 Gd1 35.42(7) 2_775 2_775
C8 Gd1 Gd1 59.37(9) . 2_775
O4 C8 O3 120.9(4) 2_775 .
O4 C8 C9 122.2(5) 2_775 .
O3 C8 C9 116.9(4) . .
O4 C8 Gd1 69.2(3) 2_775 .
O3 C8 Gd1 51.7(2) . .
C9 C8 Gd1 168.5(3) . .
C36 O12 Gd2 91.5(3) . .
C36 O11 Gd2 93.8(3) . .
C15 O6 Gd2 168.8(3) . .
C22 O8 Gd2 135.9(3) . .
C8 O3 Gd1 104.2(3) . .
C1 O1 Gd1 141.2(3) . .
C22 O7 Gd1 166.3(3) . .
C52 N2 C48 119.4(4) . .
C52 N2 Gd2 119.7(3) . .
C48 N2 Gd2 119.1(3) . .
C15 O5 Gd1 135.5(3) . .
C1 O2 Gd1 137.5(3) 2_775 .
C57 N3 C53 117.9(4) . .
C57 N3 Gd2 120.4(3) . .
C53 N3 Gd2 121.7(3) . .
C21 C16 C17 119.9(4) . .
C21 C16 C15 121.3(4) . .
C17 C16 C15 118.7(4) . .
C43 N1 C47 118.3(4) . .
C43 N1 Gd2 118.8(3) . .
C47 N1 Gd2 122.8(3) . .
O6 C15 O5 125.8(4) . .
O6 C15 C16 117.8(4) . .
O5 C15 C16 116.3(4) . .
O2 C1 O1 126.2(4) 2_775 .
O2 C1 C2 118.2(4) 2_775 .
O1 C1 C2 115.7(4) . .
C38 C37 C42 120.5(4) . .
C38 C37 C36 119.2(4) . .
C42 C37 C36 120.2(4) . .
C35 C30 C31 121.0(4) . .
C35 C30 C29 120.4(4) . .
C31 C30 C29 118.5(4) . .
C20 C21 C16 118.7(4) . .
C20 C21 H28 120.6 . .
C16 C21 H28 120.6 . .
C41 C42 C37 118.0(4) . .
C41 C42 H42 121.0 . .
C37 C42 H42 121.0 . .
C32 C31 C30 118.4(5) . .
C32 C31 H31 120.8 . .
C30 C31 H31 120.8 . .
N3 C53 C54 121.4(5) . .
N3 C53 C52 116.6(4) . .
C54 C53 C52 122.0(5) . .
N2 C48 C49 121.5(5) . .
N2 C48 C47 117.1(4) . .
C49 C48 C47 121.5(5) . .
N1 C47 C46 120.5(5) . .
N1 C47 C48 115.7(4) . .
C46 C47 C48 123.8(5) . .
O7 C22 O8 124.9(4) . .
O7 C22 C23 116.9(4) . .
O8 C22 C23 118.2(4) . .
C25 C24 C23 119.2(5) . .
C25 C24 H17 120.4 . .
C23 C24 H17 120.4 . .
N2 C52 C51 121.5(5) . .
N2 C52 C53 116.6(4) . .
C51 C52 C53 121.8(5) . .
C19 C20 C21 122.7(5) . .
C19 C20 Cl6 118.8(4) . .
C21 C20 Cl6 118.5(4) . .
N1 C43 C44 123.7(5) . .
N1 C43 H43 118.2 . .
C44 C43 H43 118.2 . .
C7 C2 C3 120.6(4) . .
C7 C2 C1 120.1(4) . .
C3 C2 C1 119.3(4) . .
C34 C35 C30 118.7(5) . .
C34 C35 H35 120.6 . .
C30 C35 H35 120.6 . .
C18 C17 C16 119.0(4) . .
C18 C17 H24 120.5 . .
C16 C17 H24 120.5 . .
C20 C19 C18 118.1(5) . .
C20 C19 H26 120.9 . .
C18 C19 H26 120.9 . .
C40 C39 C38 121.9(5) . .
C40 C39 Cl11 118.7(4) . .
C38 C39 Cl11 119.4(4) . .
C25 C26 C27 118.1(5) . .
C25 C26 H19 120.9 . .
C27 C26 H19 120.9 . .
C24 C23 C28 120.2(5) . .
C24 C23 C22 119.9(4) . .
C28 C23 C22 119.9(4) . .
C40 C41 C42 122.4(4) . .
C40 C41 Cl12 117.9(4) . .
C42 C41 Cl12 119.7(4) . .
O12 C36 O11 121.2(4) . .
O12 C36 C37 120.6(4) . .
O11 C36 C37 118.1(4) . .
O12 C36 Gd2 61.8(2) . .
O11 C36 Gd2 59.5(2) . .
C37 C36 Gd2 177.6(3) . .
N3 C57 C56 123.6(5) . .
N3 C57 H57 118.2 . .
C56 C57 H57 118.2 . .
C17 C18 C19 121.5(4) . .
C17 C18 Cl5 119.1(4) . .
C19 C18 Cl5 119.4(4) . .
C35 C34 C33 121.8(5) . .
C35 C34 Cl10 119.8(4) . .
C33 C34 Cl10 118.3(4) . .
C45 C44 C43 118.1(6) . .
C45 C44 H44 121.0 . .
C43 C44 H44 121.0 . .
C6 C5 C4 118.0(5) . .
C6 C5 H5 121.0 . .
C4 C5 H5 121.0 . .
C39 C38 C37 119.1(5) . .
C39 C38 H38 120.4 . .
C37 C38 H38 120.4 . .
C4 C3 C2 118.7(5) . .
C4 C3 H3 120.6 . .
C2 C3 H3 120.6 . .
C5 C4 C3 121.9(5) . .
C5 C4 Cl1 118.9(4) . .
C3 C4 Cl1 119.1(4) . .
C27 C28 C23 118.9(5) . .
C27 C28 H21 120.6 . .
C23 C28 H21 120.6 . .
C10 C9 C14 120.5(5) . .
C10 C9 C8 120.4(5) . .
C14 C9 C8 119.0(5) . .
C50 C49 C48 119.1(5) . .
C50 C49 H49 120.4 . .
C48 C49 H49 120.4 . .
C55 C54 C53 119.5(5) . .
C55 C54 H54 120.2 . .
C53 C54 H54 120.2 . .
C2 C7 C6 119.3(5) . .
C2 C7 H7 120.4 . .
C6 C7 H7 120.4 . .
C8 O4 Gd1 163.2(3) 2_775 .
C8 O4 Gd1 86.3(3) 2_775 2_775
Gd1 O4 Gd1 101.55(13) . 2_775
C54 C55 C56 119.6(5) . .
C54 C55 H55 120.2 . .
C56 C55 H55 120.2 . .
C33 C32 C31 121.9(5) . .
C33 C32 Cl9 118.8(4) . .
C31 C32 Cl9 119.3(5) . .
C24 C25 C26 121.7(5) . .
C24 C25 Cl7 119.7(4) . .
C26 C25 Cl7 118.5(4) . .
C32 C33 C34 118.1(5) . .
C32 C33 H33 120.9 . .
C34 C33 H33 120.9 . .
C39 C40 C41 117.9(4) . .
C39 C40 H40 121.0 . .
C41 C40 H40 121.0 . .
C28 C27 C26 121.8(5) . .
C28 C27 Cl8 118.8(5) . .
C26 C27 Cl8 119.3(4) . .
C9 C10 C11 119.4(6) . .
C9 C10 H10 120.3 . .
C11 C10 H10 120.3 . .
C50 C51 C52 118.9(5) . .
C50 C51 H51 120.5 . .
C52 C51 H51 120.5 . .
C13 C14 C9 118.8(6) . .
C13 C14 H14 120.6 . .
C9 C14 H14 120.6 . .
C11 C12 C13 120.9(6) . .
C11 C12 H12 119.6 . .
C13 C12 H12 119.6 . .
C49 C50 C51 119.6(5) . .
C49 C50 H50 120.2 . .
C51 C50 H50 120.2 . .
C55 C56 C57 118.0(5) . .
C55 C56 H56 121.0 . .
C57 C56 H56 121.0 . .
C5 C6 C7 121.5(5) . .
C5 C6 Cl2 118.9(4) . .
C7 C6 Cl2 119.6(4) . .
C12 C11 C10 119.1(6) . .
C12 C11 Cl3 122.0(5) . .
C10 C11 Cl3 118.9(5) . .
C14 C13 C12 121.3(6) . .
C14 C13 Cl4 119.0(5) . .
C12 C13 Cl4 119.7(5) . .
C44 C45 C46 119.3(5) . .
C44 C45 H45 120.4 . .
C46 C45 H45 120.4 . .
C45 C46 C47 120.1(6) . .
C45 C46 H46 119.9 . .
C47 C46 H46 119.9 . .
C29 O10 Gd2 137.7(3) . .
C29 O9 Gd1 163.1(3) . .
O9 C29 O10 125.2(4) . .
O9 C29 C30 116.7(4) . .
O10 C29 C30 118.0(4) . .

loop_
_geom_bond_atom_site_label_1
_geom_bond_atom_site_label_2
_geom_bond_distance
_geom_bond_site_symmetry_2
Gd2 O8 2.322(3) .
Gd2 O6 2.326(3) .
Gd2 O10 2.327(3) .
Gd2 O11 2.414(3) .
Gd2 O12 2.465(3) .
Gd2 N1 2.516(4) .
Gd2 N3 2.530(4) .
Gd2 N2 2.586(4) .
Gd2 C36 2.797(5) .
Gd1 O9 2.265(3) .
Gd1 O7 2.288(3) .
Gd1 O1 2.325(3) .
Gd1 O5 2.347(3) .
Gd1 O2 2.356(3) .
Gd1 O4 2.380(4) .
Gd1 O3 2.421(4) .
Gd1 O4 2.802(4) 2_775
Gd1 C8 2.991(5) .
Gd1 Gd1 4.0232(15) 2_775
Cl5 C18 1.735(5) .
Cl12 C41 1.745(5) .
Cl11 C39 1.743(5) .
Cl6 C20 1.743(5) .
Cl2 C6 1.737(5) .
Cl1 C4 1.735(5) .
Cl10 C34 1.732(6) .
Cl8 C27 1.731(5) .
Cl9 C32 1.734(6) .
Cl7 C25 1.724(6) .
Cl4 C13 1.753(7) .
Cl3 C11 1.707(7) .
C8 O4 1.242(6) 2_775
C8 O3 1.260(6) .
C8 C9 1.495(6) .
O12 C36 1.259(6) .
O11 C36 1.262(6) .
O6 C15 1.252(5) .
O8 C22 1.257(6) .
O1 C1 1.267(6) .
O7 C22 1.256(6) .
N2 C52 1.335(6) .
N2 C48 1.349(6) .
O5 C15 1.256(5) .
O2 C1 1.235(6) 2_775
N3 C57 1.337(6) .
N3 C53 1.355(6) .
C16 C21 1.386(6) .
C16 C17 1.405(6) .
C16 C15 1.508(6) .
N1 C43 1.343(7) .
N1 C47 1.355(6) .
C1 O2 1.235(6) 2_775
C1 C2 1.498(6) .
C37 C38 1.387(7) .
C37 C42 1.395(7) .
C37 C36 1.501(6) .
C30 C35 1.385(7) .
C30 C31 1.389(7) .
C30 C29 1.505(6) .
C21 C20 1.382(7) .
C21 H28 0.9300 .
C42 C41 1.385(6) .
C42 H42 0.9300 .
C31 C32 1.387(7) .
C31 H31 0.9300 .
C53 C54 1.389(7) .
C53 C52 1.486(7) .
C48 C49 1.395(7) .
C48 C47 1.473(8) .
C47 C46 1.388(7) .
C22 C23 1.492(7) .
C24 C25 1.379(7) .
C24 C23 1.383(7) .
C24 H17 0.9300 .
C52 C51 1.397(7) .
C20 C19 1.366(7) .
C43 C44 1.382(7) .
C43 H43 0.9300 .
C2 C7 1.378(7) .
C2 C3 1.383(7) .
C35 C34 1.374(7) .
C35 H35 0.9300 .
C17 C18 1.382(6) .
C17 H24 0.9300 .
C19 C18 1.385(7) .
C19 H26 0.9300 .
C39 C40 1.374(7) .
C39 C38 1.378(7) .
C26 C25 1.384(8) .
C26 C27 1.384(8) .
C26 H19 0.9300 .
C23 C28 1.403(7) .
C41 C40 1.379(7) .
C57 C56 1.381(7) .
C57 H57 0.9300 .
C34 C33 1.389(8) .
C44 C45 1.369(9) .
C44 H44 0.9300 .
C5 C6 1.378(8) .
C5 C4 1.378(8) .
C5 H5 0.9300 .
C38 H38 0.9300 .
C3 C4 1.382(7) .
C3 H3 0.9300 .
C28 C27 1.374(7) .
C28 H21 0.9300 .
C9 C10 1.363(8) .
C9 C14 1.406(8) .
C49 C50 1.368(9) .
C49 H49 0.9300 .
C54 C55 1.371(8) .
C54 H54 0.9300 .
C7 C6 1.382(7) .
C7 H7 0.9300 .
O4 C8 1.242(6) 2_775
O4 Gd1 2.802(4) 2_775
C55 C56 1.380(9) .
C55 H55 0.9300 .
C32 C33 1.374(8) .
C33 H33 0.9300 .
C40 H40 0.9300 .
C10 C11 1.423(8) .
C10 H10 0.9300 .
C51 C50 1.381(9) .
C51 H51 0.9300 .
C14 C13 1.366(8) .
C14 H14 0.9300 .
C12 C11 1.362(9) .
C12 C13 1.368(9) .
C12 H12 0.9300 .
C50 H50 0.9300 .
C56 H56 0.9300 .
C45 C46 1.387(9) .
C45 H45 0.9300 .
C46 H46 0.9300 .
O10 C29 1.251(6) .
O9 C29 1.242(6) .
